data_4083253
loop_
_publ_author_name
'Adams, Richard D.'
'Chen, Mingwei'
'Elpitiya, Gaya'
'Zhang, Qiang'

_publ_section_title
;
 Synthesis and Characterizations of Bismuth-Bridged Triiridium Carbonyl
 Complexes Containing Germyl/Germylene and Stannyl/Stannylene Ligands
;
_journal_issue 20
_journal_name_full Organometallics
_journal_page_first 7264
_journal_paper_doi 10.1021/om300813t
_journal_volume 31
_journal_year 2012
_chemical_formula_sum 'C14 H10 Bi0.33 Ir O2 Sn'
_chemical_formula_weight 590.77
_chemical_name_systematic
; 
 ? 
;
_space_group_IT_number 159
_symmetry_cell_setting trigonal
_symmetry_space_group_name_Hall 'P 3 -2c'
_symmetry_space_group_name_H-M 'P 3 1 c'
_atom_sites_solution_hydrogens geom
_atom_sites_solution_primary direct
_atom_sites_solution_secondary difmap
_audit_creation_method SHELXL-97
_cell_angle_alpha 90.00
_cell_angle_beta 90.00
_cell_angle_gamma 120.00
_cell_formula_units_Z 12
_cell_length_a 12.4372(3)
_cell_length_b 12.4372(3)
_cell_length_c 38.7624(19)
_cell_measurement_reflns_used 8062
_cell_measurement_temperature 294(2)
_cell_measurement_theta_max 28.22
_cell_measurement_theta_min 2.16
_cell_volume 5192.6(3)
_computing_cell_refinement 'Bruker SMART'
_computing_data_collection 'Bruker SMART'
_computing_data_reduction 'Bruker SAINT'
_computing_molecular_graphics 'Bruker SHELXTL'
_computing_publication_material 'Bruker SHELXTL'
_computing_structure_refinement 'SHELXL-97 (Sheldrick, 1997)'
_computing_structure_solution 'SHELXS-97 (Sheldrick, 1990)'
_diffrn_ambient_temperature 294(2)
_diffrn_measured_fraction_theta_full 1.000
_diffrn_measured_fraction_theta_max 1.000
_diffrn_measurement_device_type 'CCD area detector'
_diffrn_measurement_method 'phi and omega scans'
_diffrn_radiation_monochromator graphite
_diffrn_radiation_source 'fine-focus sealed tube'
_diffrn_radiation_type MoK\a
_diffrn_radiation_wavelength 0.71073
_diffrn_reflns_av_R_equivalents 0.0853
_diffrn_reflns_av_sigmaI/netI 0.0429
_diffrn_reflns_limit_h_max 14
_diffrn_reflns_limit_h_min -14
_diffrn_reflns_limit_k_max 14
_diffrn_reflns_limit_k_min -14
_diffrn_reflns_limit_l_max 46
_diffrn_reflns_limit_l_min -46
_diffrn_reflns_number 62262
_diffrn_reflns_theta_full 25.02
_diffrn_reflns_theta_max 25.02
_diffrn_reflns_theta_min 1.05
_diffrn_standards_decay_% <1
_exptl_absorpt_coefficient_mu 12.489
_exptl_absorpt_correction_T_max 1.000
_exptl_absorpt_correction_T_min 0.569883
_exptl_absorpt_correction_type multi-scan
_exptl_absorpt_process_details '(SADABS, Bruker, 1997)'
_exptl_crystal_colour RED
_exptl_crystal_density_diffrn 2.267
_exptl_crystal_density_method 'not measured'
_exptl_crystal_description PLATE
_exptl_crystal_F_000 3176
_exptl_crystal_size_max 0.18
_exptl_crystal_size_mid 0.05
_exptl_crystal_size_min 0.05
_platon_squeeze_details
'The unit cell contain solvent molecules(Total Potential Solvent Accessible Void Vol is 1020.0 Ang^3 and Electron Count/Cell is 373) which have been treated as a diffuse contribution to the overall scattering without specific atom positions by SQUEEZE/PLATON.'
_refine_diff_density_max 0.821
_refine_diff_density_min -1.776
_refine_diff_density_rms 0.140
_refine_ls_abs_structure_details 'Flack H D (1983), Acta Cryst. A39, 876-881'
_refine_ls_abs_structure_Flack 0.000(13)
_refine_ls_extinction_method none
_refine_ls_goodness_of_fit_ref 1.090
_refine_ls_hydrogen_treatment constr
_refine_ls_matrix_type full
_refine_ls_number_parameters 238
_refine_ls_number_reflns 6166
_refine_ls_number_restraints 32
_refine_ls_restrained_S_all 1.090
_refine_ls_R_factor_all 0.0535
_refine_ls_R_factor_gt 0.0450
_refine_ls_shift/su_max 0.001
_refine_ls_shift/su_mean 0.000
_refine_ls_structure_factor_coef Fsqd
_refine_ls_weighting_details 'calc w=1/[\s^2^(Fo^2^)+(0.0540P)^2^+0.0000P] where P=(Fo^2^+2Fc^2^)/3'
_refine_ls_weighting_scheme calc
_refine_ls_wR_factor_gt 0.1055
_refine_ls_wR_factor_ref 0.1095
_reflns_number_gt 5411
_reflns_number_total 6166
_reflns_threshold_expression >2sigma(I)
_cod_data_source_file om300813t_si_001.cif
_cod_data_source_block compound4
_cod_depositor_comments
;
The following automatic conversions were performed:

'_symmetry_cell_setting' value 'Trigonal' changed to 'trigonal'
according to
/usr/data/users/saulius/automatic-downloads/retrospective/ACS/lib/dictionaries/cif_core.dic
dictionary named 'cif_core.dic' version 2.4.2 from 2011-04-26.

Automatic conversion script
Id: cif_fix_values 2281 2013-09-26 08:29:07Z andrius 
;
_cod_original_sg_symbol_H-M P31c
_cod_database_code 4083253

loop_
_symmetry_equiv_pos_as_xyz
'x, y, z'
'-y, x-y, z'
'-x+y, -x, z'
'y, x, z+1/2'
'x-y, -y, z+1/2'
'-x, -x+y, z+1/2'

loop_
_atom_site_label
_atom_site_type_symbol
_atom_site_fract_x
_atom_site_fract_y
_atom_site_fract_z
_atom_site_U_iso_or_equiv
_atom_site_adp_type
_atom_site_occupancy
_atom_site_symmetry_multiplicity
_atom_site_calc_flag
_atom_site_refinement_flags
_atom_site_disorder_assembly
_atom_site_disorder_group
Ir1 Ir -0.02191(6) 0.12096(6) 0.766584(15) 0.05396(18) Uani 1 1 d . . .
Ir2 Ir 0.35462(6) 0.54501(6) 0.523494(14) 0.05132(17) Uani 1 1 d . . .
Bi1 Bi 0.0000 0.0000 0.70997(3) 0.0690(3) Uani 1 3 d S . .
Bi2 Bi 0.3333 0.6667 0.58015(3) 0.0587(3) Uani 1 3 d S . .
Sn1 Sn 0.22265(11) 0.26118(11) 0.76267(3) 0.0643(3) Uani 1 1 d D . .
Sn2 Sn 0.59435(10) 0.70520(12) 0.52756(3) 0.0585(3) Uani 1 1 d . . .
C1 C -0.0231(19) 0.1486(19) 0.8156(7) 0.101(8) Uani 1 1 d . . .
C2 C -0.038(2) 0.240(2) 0.7429(6) 0.093(7) Uani 1 1 d . . .
C3 C 0.376(2) 0.426(2) 0.5464(6) 0.095(7) Uani 1 1 d . . .
C4 C 0.3575(17) 0.5091(18) 0.4764(4) 0.063(5) Uani 1 1 d . . .
C5A C 0.294(2) 0.336(2) 0.7126(5) 0.067(9) Uiso 0.50 1 d PGD A 1
C6A C 0.2214(17) 0.341(3) 0.6861(6) 0.078(10) Uiso 0.50 1 d PG A 1
H6A H 0.1363 0.3066 0.6892 0.093 Uiso 0.50 1 calc PR A 1
C7A C 0.276(2) 0.398(3) 0.6550(5) 0.14(2) Uiso 0.50 1 d PG A 1
H7A H 0.2273 0.4008 0.6372 0.169 Uiso 0.50 1 calc PR A 1
C8A C 0.403(2) 0.449(3) 0.6503(5) 0.081(11) Uiso 0.50 1 d PG A 1
H8A H 0.4396 0.4868 0.6295 0.097 Uiso 0.50 1 calc PR A 1
C9A C 0.4759(17) 0.444(2) 0.6768(7) 0.113(17) Uiso 0.50 1 d PG A 1
H9A H 0.5610 0.4789 0.6737 0.136 Uiso 0.50 1 calc PR A 1
C10A C 0.421(2) 0.388(2) 0.7079(5) 0.062(9) Uiso 0.50 1 d PG A 1
H10A H 0.4701 0.3848 0.7257 0.075 Uiso 0.50 1 calc PR A 1
C5B C 0.314(2) 0.386(2) 0.7209(5) 0.089(13) Uiso 0.50 1 d PGD A 2
C6B C 0.314(2) 0.498(2) 0.7175(6) 0.082(10) Uiso 0.50 1 d PG A 2
H6B H 0.2762 0.5213 0.7342 0.099 Uiso 0.50 1 calc PR A 2
C7B C 0.371(3) 0.5735(19) 0.6891(7) 0.113(15) Uiso 0.50 1 d PG A 2
H7B H 0.3708 0.6480 0.6869 0.136 Uiso 0.50 1 calc PR A 2
C8B C 0.427(3) 0.538(2) 0.6642(6) 0.100(13) Uiso 0.50 1 d PG A 2
H8B H 0.4649 0.5889 0.6452 0.119 Uiso 0.50 1 calc PR A 2
C9B C 0.427(2) 0.427(2) 0.6676(6) 0.108(14) Uiso 0.50 1 d PG A 2
H9B H 0.4644 0.4030 0.6509 0.129 Uiso 0.50 1 calc PR A 2
C10B C 0.370(2) 0.3508(18) 0.6959(6) 0.061(8) Uiso 0.50 1 d PG A 2
H10B H 0.3699 0.2762 0.6982 0.073 Uiso 0.50 1 calc PR A 2
C11 C 0.3269(7) 0.3841(9) 0.8034(3) 0.075(5) Uani 1 1 d G A .
C12 C 0.3044(8) 0.3469(9) 0.8378(3) 0.102(7) Uani 1 1 d G . .
H12 H 0.2499 0.2642 0.8432 0.122 Uiso 1 1 calc R A .
C13 C 0.3635(8) 0.4332(11) 0.8639(3) 0.126(9) Uani 1 1 d G A .
H13 H 0.3485 0.4083 0.8869 0.152 Uiso 1 1 calc R . .
C14 C 0.4449(9) 0.5568(11) 0.8558(4) 0.131(9) Uani 1 1 d GU . .
H14 H 0.4844 0.6146 0.8733 0.157 Uiso 1 1 calc R A .
C15 C 0.4673(8) 0.5940(9) 0.8215(4) 0.167(13) Uani 1 1 d GU A .
H15 H 0.5218 0.6767 0.8160 0.200 Uiso 1 1 calc R . .
C16 C 0.4083(7) 0.5077(10) 0.7953(3) 0.115(9) Uani 1 1 d G . .
H16 H 0.4234 0.5326 0.7724 0.138 Uiso 1 1 calc R A .
O1 O -0.0240(8) 0.1727(13) 0.8430(3) 0.151(9) Uani 1 1 d G A .
O2 O -0.0528(12) 0.3141(14) 0.7299(4) 0.140(7) Uani 1 1 d G A .
C17A C 0.688(3) 0.706(3) 0.5720(7) 0.064(12) Uiso 0.50 1 d PG B 1
C18A C 0.678(2) 0.601(2) 0.5880(7) 0.080(10) Uiso 0.50 1 d PG B 1
H18A H 0.6285 0.5233 0.5782 0.097 Uiso 0.50 1 calc PR B 1
C19A C 0.741(3) 0.613(3) 0.6186(7) 0.122(18) Uiso 0.50 1 d PG B 1
H19A H 0.7341 0.5433 0.6293 0.147 Uiso 0.50 1 calc PR B 1
C20A C 0.814(3) 0.730(4) 0.6331(8) 0.107(15) Uiso 0.50 1 d PG B 1
H20A H 0.8569 0.7380 0.6536 0.128 Uiso 0.50 1 calc PR B 1
C21A C 0.824(4) 0.835(3) 0.6171(11) 0.25(4) Uiso 0.50 1 d PG B 1
H21A H 0.8736 0.9126 0.6269 0.294 Uiso 0.50 1 calc PR B 1
C22A C 0.761(4) 0.823(2) 0.5865(11) 0.17(3) Uiso 0.50 1 d PG B 1
H22A H 0.7679 0.8926 0.5758 0.205 Uiso 0.50 1 calc PR B 1
C17B C 0.688(3) 0.728(3) 0.5776(6) 0.10(2) Uiso 0.50 1 d PG B 2
C18B C 0.759(3) 0.671(3) 0.5819(6) 0.084(11) Uiso 0.50 1 d PG B 2
H18B H 0.7792 0.6382 0.5630 0.101 Uiso 0.50 1 calc PR B 2
C19B C 0.801(2) 0.663(2) 0.6146(7) 0.070(10) Uiso 0.50 1 d PG B 2
H19B H 0.8486 0.6249 0.6176 0.084 Uiso 0.50 1 calc PR B 2
C20B C 0.772(3) 0.712(3) 0.6430(5) 0.13(2) Uiso 0.50 1 d PG B 2
H20B H 0.7996 0.7066 0.6648 0.158 Uiso 0.50 1 calc PR B 2
C21B C 0.701(3) 0.769(3) 0.6386(7) 0.091(12) Uiso 0.50 1 d PG B 2
H21B H 0.6809 0.8013 0.6576 0.109 Uiso 0.50 1 calc PR B 2
C22B C 0.659(3) 0.776(3) 0.6059(8) 0.104(14) Uiso 0.50 1 d PG B 2
H22B H 0.6114 0.8144 0.6030 0.125 Uiso 0.50 1 calc PR B 2
C23 C 0.7210(6) 0.7324(7) 0.4861(2) 0.074(5) Uani 1 1 d G B .
C24 C 0.8436(6) 0.7653(9) 0.4927(3) 0.107(8) Uani 1 1 d G . .
H24 H 0.8709 0.7711 0.5153 0.128 Uiso 1 1 calc R B .
C25 C 0.9252(6) 0.7895(9) 0.4654(4) 0.115(8) Uani 1 1 d GU B .
H25 H 1.0072 0.8116 0.4698 0.138 Uiso 1 1 calc R . .
C26 C 0.8843(8) 0.7808(9) 0.4316(3) 0.113(8) Uani 1 1 d GU . .
H26 H 0.9389 0.7970 0.4134 0.136 Uiso 1 1 calc R B .
C27 C 0.7617(8) 0.7479(9) 0.4251(3) 0.105(7) Uani 1 1 d GU B .
H27 H 0.7344 0.7421 0.4025 0.127 Uiso 1 1 calc R . .
C28 C 0.6800(7) 0.7237(7) 0.4523(2) 0.076(5) Uani 1 1 d G . .
H28 H 0.5980 0.7016 0.4479 0.092 Uiso 1 1 calc R B .
O3 O 0.3802(11) 0.3503(12) 0.5624(3) 0.121(6) Uani 1 1 d G B .
O4 O 0.3647(7) 0.4863(11) 0.4488(3) 0.109(5) Uani 1 1 d G B .

loop_
_atom_site_aniso_label
_atom_site_aniso_U_11
_atom_site_aniso_U_22
_atom_site_aniso_U_33
_atom_site_aniso_U_23
_atom_site_aniso_U_13
_atom_site_aniso_U_12
Ir1 0.0547(4) 0.0539(4) 0.0524(4) 0.0022(3) 0.0042(3) 0.0265(3)
Ir2 0.0527(4) 0.0499(4) 0.0500(3) 0.0026(3) 0.0063(3) 0.0246(3)
Bi1 0.0837(5) 0.0837(5) 0.0395(5) 0.000 0.000 0.0418(3)
Bi2 0.0693(5) 0.0693(5) 0.0376(5) 0.000 0.000 0.0347(2)
Sn1 0.0604(7) 0.0553(7) 0.0686(8) 0.0082(6) 0.0137(6) 0.0225(6)
Sn2 0.0496(7) 0.0685(8) 0.0575(7) 0.0048(6) -0.0055(5) 0.0295(6)
C1 0.071(14) 0.060(12) 0.11(2) -0.030(12) 0.009(12) -0.010(10)
C2 0.099(16) 0.067(13) 0.13(2) 0.037(13) 0.007(14) 0.056(12)
C3 0.107(17) 0.086(16) 0.107(18) 0.003(13) 0.016(13) 0.060(14)
C4 0.090(13) 0.091(13) 0.025(7) -0.011(8) 0.008(7) 0.057(11)
C11 0.075(13) 0.054(11) 0.094(15) -0.004(10) -0.007(11) 0.030(10)
C12 0.045(11) 0.099(17) 0.121(19) -0.029(14) -0.021(12) 0.005(11)
C13 0.106(19) 0.102(19) 0.16(3) -0.024(19) -0.023(18) 0.044(16)
C14 0.128(18) 0.132(18) 0.122(17) -0.042(14) -0.029(14) 0.057(14)
C15 0.16(2) 0.124(19) 0.17(2) 0.003(17) 0.028(18) 0.043(16)
C16 0.14(2) 0.056(12) 0.107(17) 0.029(12) 0.063(15) 0.016(13)
O1 0.136(15) 0.176(19) 0.060(10) -0.043(12) 0.020(9) 0.017(13)
O2 0.169(18) 0.116(14) 0.166(19) 0.053(13) -0.001(15) 0.093(13)
C23 0.054(11) 0.070(12) 0.110(16) 0.020(11) 0.013(10) 0.041(11)
C24 0.062(13) 0.13(2) 0.15(2) 0.005(16) 0.017(13) 0.060(13)
C25 0.044(10) 0.142(17) 0.173(19) 0.012(15) 0.020(11) 0.057(11)
C26 0.095(14) 0.113(15) 0.138(17) 0.010(13) 0.033(13) 0.057(13)
C27 0.108(15) 0.100(14) 0.077(12) -0.003(11) 0.031(12) 0.028(12)
C28 0.084(14) 0.062(11) 0.076(13) 0.004(10) 0.021(11) 0.031(10)
O3 0.145(15) 0.132(15) 0.140(16) 0.046(12) 0.035(13) 0.108(13)
O4 0.080(10) 0.136(13) 0.083(10) -0.019(10) 0.016(8) 0.033(9)

loop_
_atom_type_symbol
_atom_type_description
_atom_type_scat_dispersion_real
_atom_type_scat_dispersion_imag
_atom_type_scat_source
C C 0.0033 0.0016 'International Tables Vol C Tables 4.2.6.8 and 6.1.1.4'
H H 0.0000 0.0000 'International Tables Vol C Tables 4.2.6.8 and 6.1.1.4'
Bi Bi -4.1077 10.2566 'International Tables Vol C Tables 4.2.6.8 and 6.1.1.4'
Ir Ir -1.4442 7.9887 'International Tables Vol C Tables 4.2.6.8 and 6.1.1.4'
O O 0.0106 0.0060 'International Tables Vol C Tables 4.2.6.8 and 6.1.1.4'
Sn Sn -0.6537 1.4246 'International Tables Vol C Tables 4.2.6.8 and 6.1.1.4'

loop_
_geom_angle_atom_site_label_1
_geom_angle_atom_site_label_2
_geom_angle_atom_site_label_3
_geom_angle
_geom_angle_site_symmetry_1
_geom_angle_site_symmetry_3
C2 Ir1 C1 109.6(11) . .
C2 Ir1 Sn1 92.5(7) . 2
C1 Ir1 Sn1 94.9(6) . 2
C2 Ir1 Sn1 89.4(7) . .
C1 Ir1 Sn1 92.7(6) . .
Sn1 Ir1 Sn1 171.06(5) 2 .
C2 Ir1 Bi1 97.0(8) . .
C1 Ir1 Bi1 153.3(8) . .
Sn1 Ir1 Bi1 85.74(3) 2 .
Sn1 Ir1 Bi1 85.37(3) . .
C2 Ir1 Ir1 137.2(7) . 3
C1 Ir1 Ir1 98.4(8) . 3
Sn1 Ir1 Ir1 117.25(4) 2 3
Sn1 Ir1 Ir1 56.72(4) . 3
Bi1 Ir1 Ir1 58.535(16) . 3
C2 Ir1 Ir1 139.9(8) . 2
C1 Ir1 Ir1 99.6(7) . 2
Sn1 Ir1 Ir1 57.36(4) 2 2
Sn1 Ir1 Ir1 116.61(4) . 2
Bi1 Ir1 Ir1 58.535(16) . 2
Ir1 Ir1 Ir1 60.0 3 2
C3 Ir2 C4 104.5(9) . .
C3 Ir2 Sn2 90.9(8) . .
C4 Ir2 Sn2 95.1(6) . .
C3 Ir2 Sn2 91.3(8) . 3_565
C4 Ir2 Sn2 93.1(6) . 3_565
Sn2 Ir2 Sn2 170.72(5) . 3_565
C3 Ir2 Bi2 98.4(7) . .
C4 Ir2 Bi2 157.1(6) . .
Sn2 Ir2 Bi2 85.42(3) . .
Sn2 Ir2 Bi2 85.34(3) 3_565 .
C3 Ir2 Ir2 139.3(8) . 2_665
C4 Ir2 Ir2 102.8(6) . 2_665
Sn2 Ir2 Ir2 57.01(4) . 2_665
Sn2 Ir2 Ir2 116.75(3) 3_565 2_665
Bi2 Ir2 Ir2 58.499(15) . 2_665
C3 Ir2 Ir2 139.5(7) . 3_565
C4 Ir2 Ir2 101.8(5) . 3_565
Sn2 Ir2 Ir2 116.89(4) . 3_565
Sn2 Ir2 Ir2 56.87(3) 3_565 3_565
Bi2 Ir2 Ir2 58.499(15) . 3_565
Ir2 Ir2 Ir2 60.0 2_665 3_565
Ir1 Bi1 Ir1 62.93(3) 3 .
Ir1 Bi1 Ir1 62.93(3) 3 2
Ir1 Bi1 Ir1 62.93(3) . 2
Ir2 Bi2 Ir2 63.00(3) 2_665 3_565
Ir2 Bi2 Ir2 63.00(3) 2_665 .
Ir2 Bi2 Ir2 63.00(3) 3_565 .
C11 Sn1 C5B 97.4(8) . .
C11 Sn1 C5A 112.8(8) . .
C5B Sn1 C5A 16.9(9) . .
C11 Sn1 Ir1 121.3(3) . 3
C5B Sn1 Ir1 129.1(7) . 3
C5A Sn1 Ir1 112.6(7) . 3
C11 Sn1 Ir1 121.1(2) . .
C5B Sn1 Ir1 122.6(7) . .
C5A Sn1 Ir1 115.4(7) . .
Ir1 Sn1 Ir1 65.92(4) 3 .
C17A Sn2 C23 104.8(9) . .
C17A Sn2 C17B 8.4(13) . .
C23 Sn2 C17B 109.6(9) . .
C17A Sn2 Ir2 118.2(8) . .
C23 Sn2 Ir2 122.4(2) . .
C17B Sn2 Ir2 118.3(9) . .
C17A Sn2 Ir2 123.4(9) . 2_665
C23 Sn2 Ir2 119.1(2) . 2_665
C17B Sn2 Ir2 115.2(8) . 2_665
Ir2 Sn2 Ir2 66.13(4) . 2_665
O1 C1 Ir1 174(2) . .
O2 C2 Ir1 175(2) . .
O3 C3 Ir2 174(2) . .
O4 C4 Ir2 175.9(16) . .
C10A C5A C6A 120.0 . .
C10A C5A Sn1 116.5(13) . .
C6A C5A Sn1 123.4(13) . .
C7A C6A C5A 120.0 . .
C7A C6A H6A 120.0 . .
C5A C6A H6A 120.0 . .
C6A C7A C8A 120.0 . .
C6A C7A H7A 120.0 . .
C8A C7A H7A 120.0 . .
C7A C8A C9A 120.0 . .
C7A C8A H8A 120.0 . .
C9A C8A H8A 120.0 . .
C10A C9A C8A 120.00(6) . .
C10A C9A H9A 120.0 . .
C8A C9A H9A 120.0 . .
C9A C10A C5A 120.0 . .
C9A C10A H10A 120.0 . .
C5A C10A H10A 120.0 . .
C6B C5B C10B 120.0 . .
C6B C5B Sn1 122.3(14) . .
C10B C5B Sn1 117.7(14) . .
C5B C6B C7B 120.0 . .
C5B C6B H6B 120.0 . .
C7B C6B H6B 120.0 . .
C6B C7B C8B 120.0 . .
C6B C7B H7B 120.0 . .
C8B C7B H7B 120.0 . .
C9B C8B C7B 120.0 . .
C9B C8B H8B 120.0 . .
C7B C8B H8B 120.0 . .
C10B C9B C8B 120.0 . .
C10B C9B H9B 120.0 . .
C8B C9B H9B 120.0 . .
C9B C10B C5B 120.0 . .
C9B C10B H10B 120.0 . .
C5B C10B H10B 120.0 . .
C16 C11 C12 119.9 . .
C16 C11 Sn1 118.2(3) . .
C12 C11 Sn1 121.5(3) . .
C13 C12 C11 120.0 . .
C13 C12 H12 120.0 . .
C11 C12 H12 120.0 . .
C12 C13 C14 120.1 . .
C12 C13 H13 120.0 . .
C14 C13 H13 120.0 . .
C13 C14 C15 120.0 . .
C13 C14 H14 120.0 . .
C15 C14 H14 120.0 . .
C16 C15 C14 120.0 . .
C16 C15 H15 120.0 . .
C14 C15 H15 120.0 . .
C15 C16 C11 120.1 . .
C15 C16 H16 119.9 . .
C11 C16 H16 119.9 . .
C22A C17A C18A 120.1 . .
C22A C17A Sn2 114.6(19) . .
C18A C17A Sn2 125.3(19) . .
C17A C18A C19A 119.9 . .
C17A C18A H18A 120.0 . .
C19A C18A H18A 120.0 . .
C20A C19A C18A 120.0 . .
C20A C19A H19A 120.0 . .
C18A C19A H19A 120.0 . .
C21A C20A C19A 120.1 . .
C21A C20A H20A 120.0 . .
C19A C20A H20A 120.0 . .
C20A C21A C22A 119.95(6) . .
C20A C21A H21A 120.0 . .
C22A C21A H21A 120.0 . .
C17A C22A C21A 120.0 . .
C17A C22A H22A 120.0 . .
C21A C22A H22A 120.0 . .
C22B C17B C18B 120.1 . .
C22B C17B Sn2 120.7(16) . .
C18B C17B Sn2 118.2(16) . .
C17B C18B C19B 119.9 . .
C17B C18B H18B 120.0 . .
C19B C18B H18B 120.1 . .
C20B C19B C18B 120.0 . .
C20B C19B H19B 120.0 . .
C18B C19B H19B 120.0 . .
C19B C20B C21B 120.0 . .
C19B C20B H20B 120.0 . .
C21B C20B H20B 120.0 . .
C20B C21B C22B 120.0 . .
C20B C21B H21B 120.0 . .
C22B C21B H21B 120.0 . .
C17B C22B C21B 120.0 . .
C17B C22B H22B 120.0 . .
C21B C22B H22B 120.0 . .
C24 C23 C28 120.0 . .
C24 C23 Sn2 121.2(3) . .
C28 C23 Sn2 118.7(3) . .
C23 C24 C25 120.0 . .
C23 C24 H24 120.0 . .
C25 C24 H24 120.0 . .
C26 C25 C24 120.0 . .
C26 C25 H25 120.0 . .
C24 C25 H25 120.0 . .
C25 C26 C27 119.9 . .
C25 C26 H26 120.0 . .
C27 C26 H26 120.0 . .
C28 C27 C26 120.1 . .
C28 C27 H27 120.0 . .
C26 C27 H27 120.0 . .
C27 C28 C23 120.0 . .
C27 C28 H28 120.0 . .
C23 C28 H28 120.0 . .

loop_
_geom_bond_atom_site_label_1
_geom_bond_atom_site_label_2
_geom_bond_distance
_geom_bond_site_symmetry_2
Ir1 C2 1.837(19) .
Ir1 C1 1.93(3) .
Ir1 Sn1 2.6288(14) 2
Ir1 Sn1 2.6478(14) .
Ir1 Bi1 2.7501(11) .
Ir1 Ir1 2.8709(11) 3
Ir1 Ir1 2.8709(11) 2
Ir2 C3 1.85(3) .
Ir2 C4 1.883(14) .
Ir2 Sn2 2.6350(13) .
Ir2 Sn2 2.6393(13) 3_565
Ir2 Bi2 2.7537(10) .
Ir2 Ir2 2.8775(11) 2_665
Ir2 Ir2 2.8776(11) 3_565
Bi1 Ir1 2.7500(11) 3
Bi1 Ir1 2.7501(11) 2
Bi2 Ir2 2.7536(10) 2_665
Bi2 Ir2 2.7536(10) 3_565
Sn1 C11 2.129(10) .
Sn1 C5B 2.136(14) .
Sn1 C5A 2.146(14) .
Sn1 Ir1 2.6288(13) 3
Sn2 C17A 2.07(2) .
Sn2 C23 2.154(8) .
Sn2 C17B 2.21(2) .
Sn2 Ir2 2.6393(13) 2_665
C1 O1 1.11(3) .
C2 O2 1.14(2) .
C3 O3 1.16(3) .
C4 O4 1.124(17) .
C5A C10A 1.3898 .
C5A C6A 1.3903 .
C6A C7A 1.3896 .
C6A H6A 0.9300 .
C7A C8A 1.3899 .
C7A H7A 0.9300 .
C8A C9A 1.3899 .
C8A H8A 0.9300 .
C9A C10A 1.3889 .
C9A H9A 0.9300 .
C10A H10A 0.9300 .
C5B C6B 1.3900 .
C5B C10B 1.3900 .
C6B C7B 1.3900 .
C6B H6B 0.9300 .
C7B C8B 1.3900 .
C7B H7B 0.9300 .
C8B C9B 1.3900 .
C8B H8B 0.9300 .
C9B C10B 1.3900 .
C9B H9B 0.9300 .
C10B H10B 0.9300 .
C11 C16 1.3897 .
C11 C12 1.3910 .
C12 C13 1.3892 .
C12 H12 0.9300 .
C13 C14 1.3898 .
C13 H13 0.9300 .
C14 C15 1.3899 .
C14 H14 0.9300 .
C15 C16 1.3890 .
C15 H15 0.9300 .
C16 H16 0.9300 .
C17A C22A 1.3890 .
C17A C18A 1.3894 .
C18A C19A 1.3905 .
C18A H18A 0.9300 .
C19A C20A 1.3895 .
C19A H19A 0.9300 .
C20A C21A 1.3895 .
C20A H20A 0.9300 .
C21A C22A 1.3904 .
C21A H21A 0.9300 .
C22A H22A 0.9300 .
C17B C22B 1.3890 .
C17B C18B 1.3902 .
C18B C19B 1.3914 .
C18B H18B 0.9300 .
C19B C20B 1.3892 .
C19B H19B 0.9300 .
C20B C21B 1.3902 .
C20B H20B 0.9300 .
C21B C22B 1.3909 .
C21B H21B 0.9300 .
C22B H22B 0.9300 .
C23 C24 1.3902 .
C23 C28 1.3909 .
C24 C25 1.3905 .
C24 H24 0.9300 .
C25 C26 1.3900 .
C25 H25 0.9300 .
C26 C27 1.3901 .
C26 H26 0.9300 .
C27 C28 1.3888 .
C27 H27 0.9300 .
C28 H28 0.9300 .

loop_
_platon_squeeze_void_nr
_platon_squeeze_void_average_x
_platon_squeeze_void_average_y
_platon_squeeze_void_average_z
_platon_squeeze_void_volume
_platon_squeeze_void_count_electrons
1 0.000 0.000 0.053 25.8 5.9
2 0.000 0.000 0.383 7.0 0.9
3 0.000 0.000 0.553 25.8 7.0
4 0.000 0.000 0.883 7.0 0.1
5 0.333 0.667 0.313 280.1 95.0
6 0.333 0.667 0.979 194.1 84.4
7 0.667 0.333 0.813 280.0 92.7
8 0.667 0.333 0.479 194.1 87.3
